data_2019395
loop_
_publ_author_name
'Degtyarenko, Anna S.'
'Domasevitch, Konstantin V.'

_publ_section_title
;
 Anion&#x00B7;&#x00B7;&#x00B7;\p interactions in copper(I) chloride and
 bromide coordination polymers bearing 1,4-bis(pyridazin-4-yl)benzene
 ligands
;
_journal_coeditor_code SF3217
_journal_issue 2
_journal_name_full 'Acta Crystallographica Section C'
_journal_page_first 173
_journal_page_last 177
_journal_paper_doi 10.1107/S2053229613034840
_journal_volume 70
_journal_year 2014
_chemical_formula_iupac '[Cu2 Br2 (C14 H10 N4)]'
_chemical_formula_moiety 'C14 H10 Br2 Cu2 N4'
_chemical_formula_sum 'C14 H10 Br2 Cu2 N4'
_chemical_formula_weight 521.16
_chemical_name_systematic
;
poly[di-\m-bromido-\m~4~-[1,4-bis(pyridazin-4-yl)benzene-
-1:2:3:4\k^4^<i>N</i>^1^:<i>N</i>^2^:<i>N</i>^1'^:<i>N</i>^2'^]dicopper(I)]
;
_space_group_IT_number 14
_space_group_name_Hall '-P 2ybc'
_symmetry_cell_setting monoclinic
_symmetry_space_group_name_Hall '-P 2ybc'
_symmetry_space_group_name_H-M 'P 1 21/c 1'
_atom_sites_solution_hydrogens geom
_atom_sites_solution_primary direct
_atom_sites_solution_secondary difmap
_audit_creation_method SHELXL97
_cell_angle_alpha 90.00
_cell_angle_beta 115.668(9)
_cell_angle_gamma 90.00
_cell_formula_units_Z 2
_cell_length_a 7.1998(6)
_cell_length_b 17.7305(13)
_cell_length_c 6.7135(6)
_cell_measurement_reflns_used 8000
_cell_measurement_temperature 213(2)
_cell_measurement_theta_max 27.87
_cell_measurement_theta_min 3.14
_cell_volume 772.45(12)
_computing_cell_refinement 'IPDS Software (Stoe & Cie, 2000)'
_computing_data_collection 'IPDS Software (Stoe & Cie, 2000)'
_computing_data_reduction 'IPDS Software (Stoe & Cie, 2000)'
_computing_molecular_graphics 'DIAMOND (Brandenburg, 1999)'
_computing_publication_material 'WinGX (Farrugia, 1999)'
_computing_structure_refinement 'SHELXL97 (Sheldrick, 2008)'
_computing_structure_solution 'SHELXS97 (Sheldrick, 2008)'
_diffrn_ambient_temperature 213(2)
_diffrn_measured_fraction_theta_full 0.996
_diffrn_measured_fraction_theta_max 0.996
_diffrn_measurement_device_type 'Stoe IPDS'
_diffrn_measurement_method '\f oscillation scans'
_diffrn_radiation_monochromator graphite
_diffrn_radiation_source 'fine-focus sealed tube'
_diffrn_radiation_type MoK\a
_diffrn_radiation_wavelength 0.71073
_diffrn_reflns_av_R_equivalents 0.0403
_diffrn_reflns_av_sigmaI/netI 0.0298
_diffrn_reflns_limit_h_max 9
_diffrn_reflns_limit_h_min -9
_diffrn_reflns_limit_k_max 23
_diffrn_reflns_limit_k_min -23
_diffrn_reflns_limit_l_max 8
_diffrn_reflns_limit_l_min -8
_diffrn_reflns_number 6771
_diffrn_reflns_theta_full 27.87
_diffrn_reflns_theta_max 27.87
_diffrn_reflns_theta_min 3.14
_diffrn_standards_decay_% 0
_exptl_absorpt_coefficient_mu 7.924
_exptl_absorpt_correction_T_max 0.3296
_exptl_absorpt_correction_T_min 0.2745
_exptl_absorpt_correction_type numerical
_exptl_absorpt_process_details '[X-RED (Stoe & Cie, 2001) and X-SHAPE (Stoe & Cie, 1999)]'
_exptl_crystal_colour red
_exptl_crystal_density_diffrn 2.241
_exptl_crystal_density_method 'not measured'
_exptl_crystal_description prism
_exptl_crystal_F_000 500
_exptl_crystal_size_max 0.22
_exptl_crystal_size_mid 0.20
_exptl_crystal_size_min 0.18
_refine_diff_density_max 0.708
_refine_diff_density_min -0.913
_refine_ls_extinction_method none
_refine_ls_goodness_of_fit_ref 0.934
_refine_ls_hydrogen_treatment constr
_refine_ls_matrix_type full
_refine_ls_number_parameters 100
_refine_ls_number_reflns 1838
_refine_ls_number_restraints 0
_refine_ls_restrained_S_all 0.934
_refine_ls_R_factor_all 0.0375
_refine_ls_R_factor_gt 0.0305
_refine_ls_shift/su_max 0.001
_refine_ls_shift/su_mean 0.000
_refine_ls_structure_factor_coef Fsqd
_refine_ls_weighting_details 'calc w = 1/[\s^2^(Fo^2^)+(0.0503P)^2^+0.0000P] where P=(Fo^2^+2Fc^2^)/3'
_refine_ls_weighting_scheme calc
_refine_ls_wR_factor_gt 0.0727
_refine_ls_wR_factor_ref 0.0744
_reflns_number_gt 1511
_reflns_number_total 1838
_reflns_threshold_expression I>2\s(I)
_cod_data_source_file sf3217sup1.cif
_cod_data_source_block II
_cod_original_cell_volume 772.45(11)
_cod_original_sg_symbol_H-M 'P 21/c'
_cod_database_code 2019395
_cod_database_fobs_code 2019395

loop_
_symmetry_equiv_pos_as_xyz
'x, y, z'
'-x, y+1/2, -z+1/2'
'-x, -y, -z'
'x, -y-1/2, z-1/2'

loop_
_atom_site_type_symbol
_atom_site_label
_atom_site_fract_x
_atom_site_fract_y
_atom_site_fract_z
_atom_site_U_iso_or_equiv
_atom_site_adp_type
_atom_site_calc_flag
_atom_site_refinement_flags
_atom_site_occupancy
_atom_site_symmetry_multiplicity
Cu Cu1 0.14544(6) 0.26912(2) 0.04410(6) 0.03144(12) Uani d . 1 1
Br Br1 0.35289(6) 0.31465(2) 0.41093(6) 0.04184(12) Uani d . 1 1
N N1 -0.0435(4) 0.18719(13) 0.0823(4) 0.0285(5) Uani d . 1 1
N N2 -0.0104(4) 0.16187(13) 0.2847(4) 0.0261(5) Uani d . 1 1
C C1 -0.1593(5) 0.14781(17) -0.0962(5) 0.0310(6) Uani d . 1 1
H H1 -0.1835 0.1683 -0.2344 0.037 Uiso calc R 1 1
C C2 -0.2491(5) 0.07730(15) -0.0935(5) 0.0267(6) Uani d . 1 1
C C3 -0.2059(5) 0.05016(16) 0.1161(5) 0.0312(6) Uani d . 1 1
H H3 -0.2545 0.0026 0.1340 0.037 Uiso calc R 1 1
C C4 -0.0894(5) 0.09447(16) 0.2994(5) 0.0314(6) Uani d . 1 1
H H4 -0.0649 0.0764 0.4403 0.038 Uiso calc R 1 1
C C5 -0.4949(5) 0.07840(15) -0.4945(5) 0.0307(6) Uani d . 1 1
H H5 -0.4922 0.1314 -0.4919 0.037 Uiso calc R 1 1
C C6 -0.3775(5) 0.03817(15) -0.3015(5) 0.0275(6) Uani d . 1 1
C C7 -0.3848(5) -0.04119(16) -0.3107(5) 0.0299(6) Uani d . 1 1
H H7 -0.3069 -0.0693 -0.1826 0.036 Uiso calc R 1 1

loop_
_atom_site_aniso_label
_atom_site_aniso_U_11
_atom_site_aniso_U_22
_atom_site_aniso_U_33
_atom_site_aniso_U_12
_atom_site_aniso_U_13
_atom_site_aniso_U_23
Cu1 0.0378(2) 0.02572(19) 0.0306(2) -0.00262(15) 0.01458(17) 0.00155(14)
Br1 0.0489(2) 0.0454(2) 0.0357(2) -0.02296(15) 0.02256(17) -0.01230(14)
N1 0.0325(15) 0.0238(12) 0.0293(13) -0.0060(10) 0.0135(11) -0.0011(9)
N2 0.0276(13) 0.0229(11) 0.0276(12) -0.0007(9) 0.0117(10) -0.0017(9)
C1 0.0350(18) 0.0273(14) 0.0297(15) -0.0065(12) 0.0130(13) 0.0008(12)
C2 0.0235(15) 0.0224(12) 0.0355(16) -0.0003(11) 0.0140(13) -0.0029(11)
C3 0.0314(17) 0.0253(13) 0.0365(17) -0.0041(12) 0.0142(14) -0.0014(12)
C4 0.0376(18) 0.0267(14) 0.0299(16) -0.0018(12) 0.0145(14) 0.0033(11)
C5 0.0338(17) 0.0180(12) 0.0397(17) -0.0008(11) 0.0153(14) -0.0019(12)
C6 0.0279(16) 0.0230(13) 0.0336(16) -0.0023(11) 0.0153(13) -0.0037(11)
C7 0.0300(17) 0.0222(13) 0.0343(16) -0.0002(11) 0.0109(13) 0.0003(11)

loop_
_atom_type_symbol
_atom_type_description
_atom_type_scat_dispersion_real
_atom_type_scat_dispersion_imag
_atom_type_scat_source
C C 0.0033 0.0016 'International Tables Vol C Tables 4.2.6.8 and 6.1.1.4'
H H 0.0000 0.0000 'International Tables Vol C Tables 4.2.6.8 and 6.1.1.4'
N N 0.0061 0.0033 'International Tables Vol C Tables 4.2.6.8 and 6.1.1.4'
Cu Cu 0.3201 1.2651 'International Tables Vol C Tables 4.2.6.8 and 6.1.1.4'
Br Br -0.2901 2.4595 'International Tables Vol C Tables 4.2.6.8 and 6.1.1.4'

loop_
_geom_angle_atom_site_label_1
_geom_angle_atom_site_label_2
_geom_angle_atom_site_label_3
_geom_angle_site_symmetry_1
_geom_angle_site_symmetry_3
_geom_angle
_geom_angle_publ_flag
N2 Cu1 N1 4_565 . 112.32(11) y
N2 Cu1 Br1 4_565 . 123.11(7) y
N1 Cu1 Br1 . . 104.95(7) y
N2 Cu1 Br1 4_565 4_565 104.07(7) y
N1 Cu1 Br1 . 4_565 98.70(7) y
Br1 Cu1 Br1 . 4_565 111.10(2) y
Cu1 Br1 Cu1 . 4_566 87.985(16) y
C1 N1 N2 . . 120.2(2) ?
C1 N1 Cu1 . . 116.50(19) ?
N2 N1 Cu1 . . 121.1(2) ?
C4 N2 N1 . . 118.2(2) ?
C4 N2 Cu1 . 4_566 124.6(2) ?
N1 N2 Cu1 . 4_566 117.08(18) ?
N1 C1 C2 . . 124.6(3) ?
N1 C1 H1 . . 117.7 ?
C2 C1 H1 . . 117.7 ?
C3 C2 C1 . . 114.7(3) ?
C3 C2 C6 . . 124.8(3) ?
C1 C2 C6 . . 120.5(3) ?
C2 C3 C4 . . 119.0(3) ?
C2 C3 H3 . . 120.5 ?
C4 C3 H3 . . 120.5 ?
N2 C4 C3 . . 123.2(3) ?
N2 C4 H4 . . 118.4 ?
C3 C4 H4 . . 118.4 ?
C7 C5 C6 3_454 . 120.8(3) ?
C7 C5 H5 3_454 . 119.6 ?
C6 C5 H5 . . 119.6 ?
C5 C6 C7 . . 118.3(3) ?
C5 C6 C2 . . 121.2(2) ?
C7 C6 C2 . . 120.6(3) ?
C5 C7 C6 3_454 . 120.9(3) ?
C5 C7 H7 3_454 . 119.5 ?
C6 C7 H7 . . 119.5 ?

loop_
_geom_bond_atom_site_label_1
_geom_bond_atom_site_label_2
_geom_bond_site_symmetry_2
_geom_bond_distance
_geom_bond_publ_flag
Cu1 N2 4_565 2.024(3) y
Cu1 N1 . 2.080(2) y
Cu1 Br1 . 2.4002(6) y
Cu1 Br1 4_565 2.5284(5) y
N1 C1 . 1.324(4) ?
N1 N2 . 1.351(3) ?
N2 C4 . 1.346(4) ?
C1 C2 . 1.411(4) ?
C1 H1 . 0.9400 ?
C2 C3 . 1.389(4) ?
C2 C6 . 1.473(4) ?
C3 C4 . 1.393(4) ?
C3 H3 . 0.9400 ?
C4 H4 . 0.9400 ?
C5 C7 3_454 1.384(4) ?
C5 C6 . 1.397(4) ?
C5 H5 . 0.9400 ?
C6 C7 . 1.408(4) ?
C7 C5 3_454 1.384(4) ?
C7 H7 . 0.9400 ?

loop_
_geom_torsion_atom_site_label_1
_geom_torsion_atom_site_label_2
_geom_torsion_atom_site_label_3
_geom_torsion_atom_site_label_4
_geom_torsion_site_symmetry_1
_geom_torsion_site_symmetry_4
_geom_torsion
N2 Cu1 Br1 Cu1 4_565 4_566 125.52(8)
N1 Cu1 Br1 Cu1 . 4_566 -4.53(8)
Br1 Cu1 Br1 Cu1 4_565 4_566 -110.24(3)
N2 Cu1 N1 C1 4_565 . 50.5(3)
Br1 Cu1 N1 C1 . . -173.4(2)
Br1 Cu1 N1 C1 4_565 . -58.7(2)
N2 Cu1 N1 N2 4_565 . -146.5(2)
Br1 Cu1 N1 N2 . . -10.4(2)
Br1 Cu1 N1 N2 4_565 . 104.3(2)
C1 N1 N2 C4 . . 3.2(4)
Cu1 N1 N2 C4 . . -159.1(2)
C1 N1 N2 Cu1 . 4_566 -174.2(2)
Cu1 N1 N2 Cu1 . 4_566 23.5(3)
N2 N1 C1 C2 . . -2.6(5)
Cu1 N1 C1 C2 . . 160.5(2)
N1 C1 C2 C3 . . -0.5(5)
N1 C1 C2 C6 . . 179.4(3)
C1 C2 C3 C4 . . 2.7(4)
C6 C2 C3 C4 . . -177.2(3)
N1 N2 C4 C3 . . -0.9(5)
Cu1 N2 C4 C3 4_566 . 176.3(2)
C2 C3 C4 N2 . . -2.1(5)
C7 C5 C6 C7 3_454 . 0.0(5)
C7 C5 C6 C2 3_454 . 180.0(3)
C3 C2 C6 C5 . . 148.8(3)
C1 C2 C6 C5 . . -31.1(4)
C3 C2 C6 C7 . . -31.3(4)
C1 C2 C6 C7 . . 148.9(3)
C5 C6 C7 C5 . 3_454 0.0(5)
C2 C6 C7 C5 . 3_454 -180.0(3)
